data_7063615
loop_
_publ_author_name
'Sen, Charanjeet'
'Singh, Rohit'
'Devi, Swaita'
Niharika,
'Singhaal, Richa'
'Sahoo, Subash Chandra'
'Sheikh, Haq Nawaz'

_publ_section_title
;
 Design and synthesis of 2D coordination polymers from isophthalic and
 adipic acids: exploring Tb-based luminescent sensors for Cr3+, Fe3+ and
 p-NA
;
_journal_name_full 'New Journal of Chemistry'
_journal_paper_doi 10.1039/D4NJ05061D
_journal_year 2025
_chemical_compound_source synthesized
_chemical_formula_moiety 'C11 H12 Gd O8'
_chemical_formula_sum 'C11 H12 Gd O8'
_chemical_formula_weight 429.46
_space_group_crystal_system triclinic
_space_group_IT_number 2
_space_group_name_Hall '-P 1'
_space_group_name_H-M_alt 'P -1'
_atom_sites_solution_hydrogens mixed
_audit_creation_date 2024-07-04
_audit_creation_method
;
Olex2 1.5
(compiled 2023.03.06 svn.rbb2c1857 for OlexSys, GUI svn.r6748)
;
_audit_update_record
;
2024-11-22 deposited with the CCDC.	2025-01-08 downloaded from the CCDC.
;
_cell_angle_alpha 93.315(3)
_cell_angle_beta 108.272(3)
_cell_angle_gamma 108.886(3)
_cell_formula_units_Z 2
_cell_length_a 6.8597(2)
_cell_length_b 10.0940(4)
_cell_length_c 10.5435(3)
_cell_measurement_reflns_used 6531
_cell_measurement_temperature 293(2)
_cell_measurement_theta_max 27.2770
_cell_measurement_theta_min 3.3290
_cell_volume 645.53(4)
_computing_cell_refinement 'CrysAlisPro 1.171.39.31d (Rigaku OD, 2017)'
_computing_data_collection 'CrysAlisPro 1.171.39.31d (Rigaku OD, 2017)'
_computing_data_reduction 'CrysAlisPro 1.171.39.31d (Rigaku OD, 2017)'
_computing_molecular_graphics 'Olex2 1.5 (Dolomanov et al., 2009)'
_computing_publication_material 'Olex2 1.5 (Dolomanov et al., 2009)'
_computing_structure_refinement 'SHELXL 2017/1 (Sheldrick, 2015)'
_computing_structure_solution 'ShelXT (Sheldrick, 2015)'
_diffrn_ambient_temperature 293(2)
_diffrn_detector_type HyPix3000
_diffrn_measured_fraction_theta_full 0.997
_diffrn_measured_fraction_theta_max 0.933
_diffrn_measurement_details
;
List of Runs (angles in degrees, time in seconds):

  # Type    Start    End  Width  t~exp~   \w     \q     \k     \f   Frames
#--------------------------------------------------------------------------
  1  \w    -26.00   6.00   0.50    2.50    --   -9.95 -90.00 -31.00   64
  2  \w    -35.00   6.00   0.50    2.50    --   -9.95  90.00  83.00   82
  3  \w    -31.00  23.00   0.50    2.50    --   10.22 -90.00 -31.00  108
  4  \w    -19.00  26.00   0.50    2.50    --   10.22  90.00  83.00   90
  5  \w    -54.00 -26.00   0.50    2.50    --   -9.95 125.00 120.00   56
  6  \w    -33.00   1.00   0.50    2.50    --   -9.95 -38.00 120.00   68
  7  \w     23.00  54.00   0.50    2.50    --   -9.95  38.00-150.00   62
  8  \w    -74.00   1.00   0.50    2.50    --   -9.95 -38.00 -30.00  150
  9  \w    -58.00  -3.00   0.50    2.50    --   -9.95 125.00-150.00  110
 10  \w    -10.00  51.00   0.50    2.50    --   -9.95  57.00 150.00  122
 11  \w    -54.00  -1.00   0.50    2.50    --   10.22 -38.00-120.00  106
 12  \w    -51.00  12.00   0.50    2.50    --   10.22 -19.00  60.00  126
 13  \w    -32.00   4.00   0.50    2.50    --   10.22 115.00-167.28   72
 14  \w    -14.00  14.00   0.50    2.50    --   10.22 -38.00-180.00   56
;
_diffrn_measurement_device 'four-circle diffractometer'
_diffrn_measurement_device_type 'SuperNova, Single source at offset/far, HyPix3000'
_diffrn_measurement_method '\w scans'
_diffrn_radiation_probe x-ray
_diffrn_radiation_type MoK\a
_diffrn_radiation_wavelength 0.71073
_diffrn_reflns_av_R_equivalents 0.0567
_diffrn_reflns_av_unetI/netI 0.0580
_diffrn_reflns_Laue_measured_fraction_full 0.997
_diffrn_reflns_Laue_measured_fraction_max 0.933
_diffrn_reflns_limit_h_max 8
_diffrn_reflns_limit_h_min -8
_diffrn_reflns_limit_k_max 12
_diffrn_reflns_limit_k_min -12
_diffrn_reflns_limit_l_max 13
_diffrn_reflns_limit_l_min -13
_diffrn_reflns_number 7536
_diffrn_reflns_point_group_measured_fraction_full 0.997
_diffrn_reflns_point_group_measured_fraction_max 0.933
_diffrn_reflns_theta_full 25.242
_diffrn_reflns_theta_max 27.362
_diffrn_reflns_theta_min 3.250
_exptl_absorpt_coefficient_mu 5.172
_exptl_absorpt_correction_T_max 1.00000
_exptl_absorpt_correction_T_min 0.39886
_exptl_absorpt_correction_type multi-scan
_exptl_absorpt_process_details
;
CrysAlisPro 1.171.39.31d (Rigaku Oxford Diffraction, 2017)
Empirical absorption correction using spherical harmonics,
 implemented in SCALE3 ABSPACK scaling algorithm.
;
_exptl_crystal_colour colorless
_exptl_crystal_density_diffrn 2.209
_exptl_crystal_description block
_exptl_crystal_F_000 412
_exptl_crystal_size_max 0.007
_exptl_crystal_size_mid 0.005
_exptl_crystal_size_min 0.004
_refine_diff_density_max 5.400
_refine_diff_density_min -2.716
_refine_diff_density_rms 0.302
_refine_ls_extinction_method none
_refine_ls_goodness_of_fit_ref 1.077
_refine_ls_hydrogen_treatment constr
_refine_ls_matrix_type full
_refine_ls_number_parameters 186
_refine_ls_number_reflns 2731
_refine_ls_number_restraints 0
_refine_ls_restrained_S_all 1.077
_refine_ls_R_factor_all 0.0501
_refine_ls_R_factor_gt 0.0487
_refine_ls_shift/su_max 0.001
_refine_ls_shift/su_mean 0.000
_refine_ls_structure_factor_coef Fsqd
_refine_ls_weighting_details 'w=1/[\s^2^(Fo^2^)+(0.0908P)^2^] where P=(Fo^2^+2Fc^2^)/3'
_refine_ls_weighting_scheme calc
_refine_ls_wR_factor_gt 0.1287
_refine_ls_wR_factor_ref 0.1300
_reflns_Friedel_coverage 0.000
_reflns_number_gt 2581
_reflns_number_total 2731
_reflns_threshold_expression 'I > 2\s(I)'
_cod_data_source_file d4nj05061d2.cif
_cod_data_source_block gjp-i7
_cod_database_code 7063615
_shelx_shelxl_version_number 2017/1
_shelx_space_group_comment
;
The symmetry employed for this shelxl refinement is uniquely defined
by the following loop, which should always be used as a source of
symmetry information in preference to the above space-group names.
They are only intended as comments.
;
_olex2_refinement_description
;
1. Fixed Uiso
 At 1.2 times of:
  All C(H) groups, All C(H,H) groups
 At 1.5 times of:
  All O(H,H) groups
2. Uiso/Uaniso restraints and constraints
Uanis(O4) = Uanis(O4A)
Uanis(O4A) = Uanis(O4)
3. Others
 Fixed Sof: O4(0.7) O4A(0.3)
4.a Rotating group:
 O8(H8A,H8B), O7(H7A,H7B)
4.b Secondary CH2 refined with riding coordinates:
 C10(H10A,H10B), C11(H11A,H11B)
4.c Aromatic/amide H refined with riding coordinates:
 C3(H3), C7(H7), C5(H5), C6(H6)
;
_olex2_submission_special_instructions 'No special instructions were received'
_oxdiff_exptl_absorpt_empirical_details
;
Empirical correction (ABSPACK) includes:
- Absorption correction using spherical harmonics
- Frame scaling
;

loop_
_space_group_symop_operation_xyz
'x, y, z'
'-x, -y, -z'

loop_
_atom_site_label
_atom_site_type_symbol
_atom_site_fract_x
_atom_site_fract_y
_atom_site_fract_z
_atom_site_U_iso_or_equiv
_atom_site_adp_type
_atom_site_occupancy
_atom_site_site_symmetry_order
_atom_site_calc_flag
_atom_site_refinement_flags_posn
_atom_site_refinement_flags_adp
_atom_site_refinement_flags_occupancy
_atom_site_disorder_assembly
_atom_site_disorder_group
Gd1 Gd 0.75606(4) 0.08450(3) 0.92132(3) 0.01666(16) Uani 1 1 d . . . . .
O5 O 0.3643(8) 0.0233(5) 0.8824(5) 0.0242(11) Uani 1 1 d . . . . .
O6 O 0.0368(8) 0.0036(6) 0.8765(5) 0.0261(11) Uani 1 1 d . . . . .
O2 O 0.4118(8) 0.1790(5) 0.1550(5) 0.0233(10) Uani 1 1 d . . . . .
O1 O 0.4193(9) 0.0456(5) 0.3111(5) 0.0293(12) Uani 1 1 d . . . . .
O3 O 0.7470(11) 0.2488(6) 0.7870(6) 0.0466(17) Uani 1 1 d . . . . .
C9 C 0.1829(11) 0.0378(7) 0.8233(6) 0.0172(13) Uani 1 1 d . . . . .
C1 C 0.4652(12) 0.1637(8) 0.2804(7) 0.0204(14) Uani 1 1 d . . . . .
O8 O 1.1083(9) 0.2743(7) 1.0074(9) 0.062(2) Uani 1 1 d . . . . .
H8A H 1.149077 0.320057 1.099362 0.094 Uiso 1 1 d R U . . .
H8B H 1.122017 0.351707 0.957280 0.094 Uiso 1 1 d R U . . .
O7 O 0.7440(13) 0.2663(7) 1.0675(9) 0.077(3) Uani 1 1 d . . . . .
H7A H 0.597116 0.256975 1.065647 0.115 Uiso 1 1 d R U . . .
H7B H 0.802314 0.363068 1.050177 0.115 Uiso 1 1 d R U . . .
C10 C 0.1419(13) 0.0917(8) 0.6918(7) 0.0240(16) Uani 1 1 d . . . . .
H10A H 0.281549 0.150930 0.686987 0.029 Uiso 1 1 calc R U . . .
H10B H 0.054013 0.150567 0.689300 0.029 Uiso 1 1 calc R U . . .
C2 C 0.5838(11) 0.2938(8) 0.3878(7) 0.0240(15) Uani 1 1 d . . . . .
C3 C 0.6451(14) 0.2781(9) 0.5210(8) 0.0256(17) Uani 1 1 d . . . . .
H3 H 0.609046 0.187381 0.542684 0.031 Uiso 1 1 calc R U . . .
C11 C 0.0218(14) -0.0295(9) 0.5665(7) 0.0275(17) Uani 1 1 d . . . . .
H11A H 0.110901 -0.087232 0.567264 0.033 Uiso 1 1 calc R U . . .
H11B H -0.116939 -0.089944 0.571576 0.033 Uiso 1 1 calc R U . . .
C4 C 0.7605(13) 0.3961(8) 0.6241(7) 0.0290(17) Uani 1 1 d . . . . .
C7 C 0.6394(14) 0.4319(9) 0.3554(8) 0.0299(17) Uani 1 1 d . . . . .
H7 H 0.600388 0.444371 0.265349 0.036 Uiso 1 1 calc R U . . .
C5 C 0.8163(15) 0.5315(9) 0.5909(9) 0.0344(19) Uani 1 1 d . . . . .
H5 H 0.897664 0.610998 0.659198 0.041 Uiso 1 1 calc R U . . .
C6 C 0.7523(14) 0.5477(8) 0.4591(8) 0.0324(18) Uani 1 1 d . . . . .
H6 H 0.785365 0.638868 0.438357 0.039 Uiso 1 1 calc R U . . .
O4 O 1.004(2) 0.4651(10) 0.8573(9) 0.060(3) Uani 0.7 1 d . . P A 1
C8 C 0.829(2) 0.3719(10) 0.7666(9) 0.057(3) Uani 1 1 d . . . . .
O4A O 0.833(5) 0.474(2) 0.854(2) 0.060(3) Uani 0.3 1 d . . P A 2

loop_
_atom_site_aniso_label
_atom_site_aniso_U_11
_atom_site_aniso_U_22
_atom_site_aniso_U_33
_atom_site_aniso_U_23
_atom_site_aniso_U_13
_atom_site_aniso_U_12
Gd1 0.0200(2) 0.0151(2) 0.0136(2) 0.00898(15) 0.00577(15) 0.00389(16)
O5 0.022(2) 0.033(3) 0.021(2) 0.012(2) 0.0054(19) 0.015(2)
O6 0.022(2) 0.039(3) 0.020(2) 0.013(2) 0.010(2) 0.011(2)
O2 0.031(3) 0.019(2) 0.017(2) 0.009(2) 0.009(2) 0.004(2)
O1 0.042(3) 0.019(3) 0.021(3) 0.007(2) 0.009(2) 0.005(2)
O3 0.074(5) 0.019(3) 0.020(3) 0.013(2) 0.002(3) -0.005(3)
C9 0.025(3) 0.012(3) 0.014(3) 0.008(2) 0.007(3) 0.003(3)
C1 0.024(3) 0.020(4) 0.017(3) 0.007(3) 0.006(3) 0.008(3)
O8 0.028(3) 0.022(3) 0.111(6) 0.015(4) -0.001(3) 0.000(3)
O7 0.092(6) 0.028(3) 0.119(7) -0.016(4) 0.087(6) -0.012(4)
C10 0.033(4) 0.023(4) 0.016(3) 0.015(3) 0.006(3) 0.011(3)
C2 0.028(4) 0.022(4) 0.021(3) 0.006(3) 0.008(3) 0.006(3)
C3 0.038(4) 0.014(4) 0.022(4) 0.007(3) 0.011(3) 0.004(3)
C11 0.039(4) 0.033(4) 0.011(3) 0.011(3) 0.006(3) 0.015(4)
C4 0.044(5) 0.019(4) 0.015(3) 0.009(3) 0.008(3) 0.002(3)
C7 0.040(4) 0.024(4) 0.025(4) 0.014(3) 0.010(3) 0.009(4)
C5 0.050(5) 0.020(4) 0.033(4) 0.008(3) 0.014(4) 0.012(4)
C6 0.047(5) 0.020(4) 0.030(4) 0.019(3) 0.013(4) 0.010(3)
O4 0.089(8) 0.024(4) 0.026(4) 0.001(3) 0.003(5) -0.015(5)
C8 0.094(8) 0.024(5) 0.021(4) -0.002(4) 0.003(5) -0.004(5)
O4A 0.089(8) 0.024(4) 0.026(4) 0.001(3) 0.003(5) -0.015(5)

loop_
_atom_type_symbol
_atom_type_description
_atom_type_scat_dispersion_real
_atom_type_scat_dispersion_imag
_atom_type_scat_source
C C 0.0033 0.0016 'International Tables Vol C Tables 4.2.6.8 and 6.1.1.4'
H H 0.0000 0.0000 'International Tables Vol C Tables 4.2.6.8 and 6.1.1.4'
Gd Gd -0.1653 3.9035 'International Tables Vol C Tables 4.2.6.8 and 6.1.1.4'
O O 0.0106 0.0060 'International Tables Vol C Tables 4.2.6.8 and 6.1.1.4'

loop_
_geom_angle_atom_site_label_1
_geom_angle_atom_site_label_2
_geom_angle_atom_site_label_3
_geom_angle
_geom_angle_site_symmetry_1
_geom_angle_site_symmetry_3
_geom_angle_publ_flag
O5 Gd1 O5 65.96(17) . 2_657 ?
O5 Gd1 O6 145.42(17) . 1_655 ?
O5 Gd1 O6 114.67(16) . 2_657 ?
O5 Gd1 O2 74.74(16) . 2_656 ?
O5 Gd1 C9 90.54(17) . 2_657 ?
O5 Gd1 C9 24.94(16) 2_657 2_657 ?
O5 Gd1 C1 74.10(19) . 2_656 ?
O5 Gd1 C1 97.94(19) 2_657 2_656 ?
O6 Gd1 O5 49.59(14) 2_657 2_657 ?
O6 Gd1 O5 112.80(16) 1_655 2_657 ?
O6 Gd1 O6 67.80(18) 1_655 2_657 ?
O6 Gd1 O2 72.20(16) 1_655 2_656 ?
O6 Gd1 C9 90.36(17) 1_655 2_657 ?
O6 Gd1 C9 24.65(16) 2_657 2_657 ?
O6 Gd1 C1 102.71(19) 2_657 2_656 ?
O6 Gd1 C1 71.90(19) 1_655 2_656 ?
O2 Gd1 O5 73.44(15) 2_656 2_657 ?
O2 Gd1 O6 78.03(17) 2_656 2_657 ?
O2 Gd1 C9 74.73(16) 2_656 2_657 ?
O2 Gd1 C1 27.12(18) 2_656 2_656 ?
O1 Gd1 O5 120.79(17) 2_656 2_657 ?
O1 Gd1 O5 77.11(18) 2_656 . ?
O1 Gd1 O6 74.98(17) 2_656 1_655 ?
O1 Gd1 O6 125.18(17) 2_656 2_657 ?
O1 Gd1 O2 52.55(16) 2_656 2_656 ?
O1 Gd1 C9 127.28(18) 2_656 2_657 ?
O1 Gd1 C1 25.44(19) 2_656 2_656 ?
O3 Gd1 O5 90.6(2) . . ?
O3 Gd1 O5 145.8(2) . 2_657 ?
O3 Gd1 O6 150.3(2) . 2_657 ?
O3 Gd1 O6 100.7(2) . 1_655 ?
O3 Gd1 O2 126.07(18) . 2_656 ?
O3 Gd1 O1 73.72(19) . 2_656 ?
O3 Gd1 C9 158.6(2) . 2_657 ?
O3 Gd1 C1 99.1(2) . 2_656 ?
O3 Gd1 O8 72.2(2) . . ?
O3 Gd1 O7 79.8(3) . . ?
C1 Gd1 C9 101.85(19) 2_656 2_657 ?
O8 Gd1 O5 144.0(2) . . ?
O8 Gd1 O5 111.8(2) . 2_657 ?
O8 Gd1 O6 78.0(2) . 2_657 ?
O8 Gd1 O6 70.3(2) . 1_655 ?
O8 Gd1 O2 140.9(2) . 2_656 ?
O8 Gd1 O1 124.8(3) . 2_656 ?
O8 Gd1 C9 94.8(2) . 2_657 ?
O8 Gd1 C1 138.5(3) . 2_656 ?
O7 Gd1 O5 75.8(2) . . ?
O7 Gd1 O5 70.7(2) . 2_657 ?
O7 Gd1 O6 91.1(3) . 2_657 ?
O7 Gd1 O6 138.2(2) . 1_655 ?
O7 Gd1 O2 140.41(19) . 2_656 ?
O7 Gd1 O1 141.5(3) . 2_656 ?
O7 Gd1 C9 79.8(2) . 2_657 ?
O7 Gd1 C1 149.8(2) . 2_656 ?
O7 Gd1 O8 70.3(3) . . ?
Gd1 O5 Gd1 114.04(17) . 2_657 ?
C9 O5 Gd1 94.0(4) . 2_657 ?
C9 O5 Gd1 150.2(4) . . ?
Gd1 O6 Gd1 112.20(18) 1_455 2_657 ?
C9 O6 Gd1 97.9(4) . 2_657 ?
C9 O6 Gd1 141.1(5) . 1_455 ?
C1 O2 Gd1 90.9(4) . 2_656 ?
C1 O1 Gd1 95.6(4) . 2_656 ?
C8 O3 Gd1 149.6(6) . . ?
O5 C9 Gd1 61.1(3) . 2_657 ?
O5 C9 C10 120.5(6) . . ?
O6 C9 Gd1 57.5(3) . 2_657 ?
O6 C9 O5 118.5(6) . . ?
O6 C9 C10 121.0(6) . . ?
C10 C9 Gd1 176.9(5) . 2_657 ?
O2 C1 Gd1 62.0(3) . 2_656 ?
O2 C1 C2 118.5(7) . . ?
O1 C1 Gd1 59.0(4) . 2_656 ?
O1 C1 O2 120.9(7) . . ?
O1 C1 C2 120.5(7) . . ?
C2 C1 Gd1 179.3(5) . 2_656 ?
Gd1 O8 H8A 114.6 . . ?
Gd1 O8 H8B 114.7 . . ?
H8A O8 H8B 103.8 . . ?
Gd1 O7 H7A 114.9 . . ?
Gd1 O7 H7B 115.5 . . ?
H7A O7 H7B 103.1 . . ?
C9 C10 H10A 109.0 . . ?
C9 C10 H10B 109.0 . . ?
C9 C10 C11 112.8(6) . . ?
H10A C10 H10B 107.8 . . ?
C11 C10 H10A 109.0 . . ?
C11 C10 H10B 109.0 . . ?
C3 C2 C1 118.7(7) . . ?
C3 C2 C7 119.4(7) . . ?
C7 C2 C1 121.8(7) . . ?
C2 C3 H3 119.6 . . ?
C2 C3 C4 120.7(7) . . ?
C4 C3 H3 119.6 . . ?
C10 C11 H11A 109.3 . . ?
C10 C11 H11B 109.3 . . ?
C11 C11 C10 111.5(8) 2_556 . ?
C11 C11 H11A 109.3 2_556 . ?
C11 C11 H11B 109.3 2_556 . ?
H11A C11 H11B 108.0 . . ?
C3 C4 C5 119.3(7) . . ?
C3 C4 C8 118.2(7) . . ?
C5 C4 C8 122.4(7) . . ?
C2 C7 H7 120.5 . . ?
C6 C7 C2 119.0(7) . . ?
C6 C7 H7 120.5 . . ?
C4 C5 H5 119.9 . . ?
C6 C5 C4 120.1(8) . . ?
C6 C5 H5 119.9 . . ?
C7 C6 H6 119.3 . . ?
C5 C6 C7 121.3(8) . . ?
C5 C6 H6 119.3 . . ?
O3 C8 C4 117.2(8) . . ?
O3 C8 O4 121.3(10) . . ?
O3 C8 O4A 114.5(13) . . ?
O4 C8 C4 119.4(9) . . ?
O4A C8 C4 112.6(14) . . ?

loop_
_geom_bond_atom_site_label_1
_geom_bond_atom_site_label_2
_geom_bond_distance
_geom_bond_site_symmetry_2
_geom_bond_publ_flag
Gd1 O5 2.444(5) . ?
Gd1 O5 2.627(5) 2_657 ?
Gd1 O6 2.548(5) 2_657 ?
Gd1 O6 2.478(5) 1_655 ?
Gd1 O2 2.497(5) 2_656 ?
Gd1 O1 2.436(5) 2_656 ?
Gd1 O3 2.246(6) . ?
Gd1 C9 2.994(6) 2_657 ?
Gd1 C1 2.829(7) 2_656 ?
Gd1 O8 2.400(6) . ?
Gd1 O7 2.367(6) . ?
O5 C9 1.266(8) . ?
O6 C9 1.261(8) . ?
O2 C1 1.290(8) . ?
O1 C1 1.221(9) . ?
O3 C8 1.249(12) . ?
C9 C10 1.497(9) . ?
C1 C2 1.493(10) . ?
O8 H8A 0.9628 . ?
O8 H8B 0.9641 . ?
O7 H7A 0.9746 . ?
O7 H7B 0.9802 . ?
C10 H10A 0.9700 . ?
C10 H10B 0.9700 . ?
C10 C11 1.548(11) . ?
C2 C3 1.369(11) . ?
C2 C7 1.413(11) . ?
C3 H3 0.9300 . ?
C3 C4 1.388(11) . ?
C11 C11 1.537(14) 2_556 ?
C11 H11A 0.9700 . ?
C11 H11B 0.9700 . ?
C4 C5 1.392(11) . ?
C4 C8 1.487(12) . ?
C7 H7 0.9300 . ?
C7 C6 1.378(12) . ?
C5 H5 0.9300 . ?
C5 C6 1.357(11) . ?
C6 H6 0.9300 . ?
O4 C8 1.297(13) . ?
C8 O4A 1.33(3) . ?

loop_
_geom_torsion_atom_site_label_1
_geom_torsion_atom_site_label_2
_geom_torsion_atom_site_label_3
_geom_torsion_atom_site_label_4
_geom_torsion
_geom_torsion_site_symmetry_1
_geom_torsion_site_symmetry_2
_geom_torsion_site_symmetry_3
_geom_torsion_site_symmetry_4
_geom_torsion_publ_flag
Gd1 O5 C9 Gd1 -160.7(9) . . . 2_657 ?
Gd1 O5 C9 O6 -158.8(6) . . . . ?
Gd1 O5 C9 O6 1.9(6) 2_657 . . . ?
Gd1 O5 C9 C10 -176.9(5) 2_657 . . . ?
Gd1 O5 C9 C10 22.4(12) . . . . ?
Gd1 O6 C9 Gd1 141.2(7) 1_455 . . 2_657 ?
Gd1 O6 C9 O5 -2.0(6) 2_657 . . . ?
Gd1 O6 C9 O5 139.3(6) 1_455 . . . ?
Gd1 O6 C9 C10 -41.9(10) 1_455 . . . ?
Gd1 O6 C9 C10 176.9(5) 2_657 . . . ?
Gd1 O2 C1 O1 -0.8(7) 2_656 . . . ?
Gd1 O2 C1 C2 179.5(6) 2_656 . . . ?
Gd1 O1 C1 O2 0.9(7) 2_656 . . . ?
Gd1 O1 C1 C2 -179.5(6) 2_656 . . . ?
Gd1 O3 C8 C4 161.9(9) . . . . ?
Gd1 O3 C8 O4 -2(3) . . . . ?
Gd1 O3 C8 O4A -63(3) . . . . ?
O5 C9 C10 C11 94.4(8) . . . . ?
O6 C9 C10 C11 -84.4(8) . . . . ?
O2 C1 C2 C3 -178.6(7) . . . . ?
O2 C1 C2 C7 -0.4(11) . . . . ?
O1 C1 C2 C3 1.7(11) . . . . ?
O1 C1 C2 C7 179.9(7) . . . . ?
C9 C10 C11 C11 178.8(8) . . . 2_556 ?
C1 C2 C3 C4 178.4(7) . . . . ?
C1 C2 C7 C6 -178.9(7) . . . . ?
C2 C3 C4 C5 -0.8(12) . . . . ?
C2 C3 C4 C8 -177.9(9) . . . . ?
C2 C7 C6 C5 2.0(13) . . . . ?
C3 C2 C7 C6 -0.7(12) . . . . ?
C3 C4 C5 C6 2.1(13) . . . . ?
C3 C4 C8 O3 -12.1(16) . . . . ?
C3 C4 C8 O4 151.7(11) . . . . ?
C3 C4 C8 O4A -148.1(16) . . . . ?
C4 C5 C6 C7 -2.6(14) . . . . ?
C7 C2 C3 C4 0.2(12) . . . . ?
C5 C4 C8 O3 170.9(10) . . . . ?
C5 C4 C8 O4 -25.3(17) . . . . ?
C5 C4 C8 O4A 34.9(19) . . . . ?
C8 C4 C5 C6 179.0(9) . . . . ?
